data_4033642
loop_
_publ_author_name
'Zatsikha, Yuriy V.'
'Shamova, Liliya I.'
'Blesener, Tanner S.'
'Kuzmin, Ilya A.'
'Germanov, Yaroslaw V.'
'Herbert, David E.'
'Nemykin, Victor N.'

_publ_section_title
;
 Development of a Class of Easily Scalable, Electron-Deficient,
 Core-Extended Benzo-Fused Azadipyrromethene Derivatives
 (&quot;MB-DIPY&quot;).
;
_journal_name_full 'The Journal of organic chemistry'
_journal_paper_doi 10.1021/acs.joc.9b02074
_journal_year 2019
_chemical_formula_sum 'C34 H25 N3 O4'
_chemical_formula_weight 539.57
_space_group_crystal_system monoclinic
_space_group_IT_number 14
_space_group_name_Hall '-P 2ybc'
_space_group_name_H-M_alt 'P 1 21/c 1'
_symmetry_space_group_name_Hall '-P 2ybc'
_symmetry_space_group_name_H-M 'P 1 21/c 1'
_atom_sites_solution_hydrogens geom
_audit_creation_method SHELXL-2017/1
_cell_angle_alpha 90
_cell_angle_beta 97.197(3)
_cell_angle_gamma 90
_cell_formula_units_Z 4
_cell_length_a 12.4342(6)
_cell_length_b 7.2489(4)
_cell_length_c 29.2916(14)
_cell_measurement_reflns_used 2986
_cell_measurement_temperature 296(2)
_cell_measurement_theta_max 21.24
_cell_measurement_theta_min 2.90
_cell_volume 2619.4(2)
_computing_cell_refinement 'Bruker SAINT'
_computing_data_collection 'Bruker APEX3'
_computing_data_reduction 'Bruker SAINT'
_computing_molecular_graphics 'Bruker SHELXTL'
_computing_publication_material 'Bruker SHELXTL'
_computing_structure_refinement 'SHELXL-2017/1 (Sheldrick, 2017)'
_computing_structure_solution 'SHELXS-97 (Sheldrick 2008)'
_diffrn_ambient_temperature 296(2)
_diffrn_measured_fraction_theta_full 0.998
_diffrn_measured_fraction_theta_max 0.998
_diffrn_measurement_device_type 'Bruker D8 QUEST ECO CMOS'
_diffrn_measurement_method '\f and \w scans'
_diffrn_radiation_monochromator 'TRIUMPH curved--crystal'
_diffrn_radiation_source 'fine--focus tube'
_diffrn_radiation_type MoK\a
_diffrn_radiation_wavelength 0.71073
_diffrn_reflns_av_R_equivalents 0.1269
_diffrn_reflns_av_unetI/netI 0.0945
_diffrn_reflns_Laue_measured_fraction_full 0.998
_diffrn_reflns_Laue_measured_fraction_max 0.998
_diffrn_reflns_limit_h_max 14
_diffrn_reflns_limit_h_min -14
_diffrn_reflns_limit_k_max 8
_diffrn_reflns_limit_k_min -8
_diffrn_reflns_limit_l_max 33
_diffrn_reflns_limit_l_min -34
_diffrn_reflns_number 23715
_diffrn_reflns_point_group_measured_fraction_full 0.998
_diffrn_reflns_point_group_measured_fraction_max 0.998
_diffrn_reflns.reduction_process narrow--frame

_diffrn_reflns_theta_full 24.727
_diffrn_reflns_theta_max 24.727
_diffrn_reflns_theta_min 2.804
_exptl_absorpt_coefficient_mu 0.091
_exptl_absorpt_correction_T_max 0.7451
_exptl_absorpt_correction_T_min 0.6084
_exptl_absorpt_correction_type multi-scan
_exptl_absorpt_process_details 'SADABS V2014/5 (Bruker AXS Inc.)'
_exptl_crystal_colour orange
_exptl_crystal_density_diffrn 1.368
_exptl_crystal_description plate
_exptl_crystal_F_000 1128
_exptl_crystal_size_max 0.176
_exptl_crystal_size_mid 0.149
_exptl_crystal_size_min 0.033
_refine_diff_density_max 0.193
_refine_diff_density_min -0.230
_refine_diff_density_rms 0.045
_refine_ls_extinction_method none
_refine_ls_goodness_of_fit_ref 1.024
_refine_ls_hydrogen_treatment constr
_refine_ls_matrix_type full
_refine_ls_number_parameters 372
_refine_ls_number_reflns 4473
_refine_ls_number_restraints 0
_refine_ls_restrained_S_all 1.024
_refine_ls_R_factor_all 0.1584
_refine_ls_R_factor_gt 0.0679
_refine_ls_shift/su_max 0.000
_refine_ls_shift/su_mean 0.000
_refine_ls_structure_factor_coef Fsqd
_refine_ls_weighting_details 'w=1/[\s^2^(Fo^2^)+(0.0592P)^2^+0.0503P] where P=(Fo^2^+2Fc^2^)/3'
_refine_ls_weighting_scheme calc
_refine_ls_wR_factor_gt 0.1181
_refine_ls_wR_factor_ref 0.1452
_reflns_Friedel_coverage 0.000
_reflns_number_gt 2297
_reflns_number_total 4473
_reflns_threshold_expression 'I > 2\s(I)'
_cod_data_source_file jo9b02074_si_002.cif
_cod_data_source_block 5b
_cod_database_code 4033642
_shelx_shelxl_version_number 2017/1
_shelx_space_group_comment
; 
The symmetry employed for this shelxl refinement is uniquely defined 
by the following loop, which should always be used as a source of 
symmetry information in preference to the above space-group names. 
They are only intended as comments. 
;
_shelx_estimated_absorpt_t_min 0.984
_shelx_estimated_absorpt_t_max 0.997

loop_
_space_group_symop_operation_xyz
'x, y, z'
'-x, y+1/2, -z+1/2'
'-x, -y, -z'
'x, -y-1/2, z-1/2'

loop_
_atom_site_label
_atom_site_type_symbol
_atom_site_fract_x
_atom_site_fract_y
_atom_site_fract_z
_atom_site_U_iso_or_equiv
_atom_site_adp_type
_atom_site_occupancy
_atom_site_site_symmetry_order
_atom_site_calc_flag
_atom_site_refinement_flags_posn
_atom_site_refinement_flags_adp
O4 O -0.21608(18) 0.2362(4) 0.10169(8) 0.0630(7) Uani 1 1 d . .
O2 O 0.4170(2) 0.3593(4) 0.04626(8) 0.0627(8) Uani 1 1 d . .
O3 O 0.18554(18) 0.2510(4) 0.25557(8) 0.0686(8) Uani 1 1 d . .
N3 N 0.23613(19) 0.2874(4) 0.34767(9) 0.0424(7) Uani 1 1 d . .
H1 H 0.269080 0.300037 0.323742 0.051 Uiso 1 1 calc R U
N1 N 0.3873(2) 0.3459(4) 0.40521(9) 0.0408(7) Uani 1 1 d . .
O1 O 0.3317(2) 0.6214(4) 0.24333(8) 0.0682(8) Uani 1 1 d . .
N2 N 0.4218(2) 0.4281(4) 0.32915(9) 0.0425(7) Uani 1 1 d . .
C11 C 0.4205(2) 0.4998(5) 0.18343(11) 0.0398(9) Uani 1 1 d . .
C7 C 0.6088(2) 0.4741(5) 0.34454(11) 0.0402(9) Uani 1 1 d . .
C2 C 0.5697(2) 0.4232(5) 0.38523(11) 0.0393(8) Uani 1 1 d . .
C1 C 0.4529(2) 0.3951(5) 0.37283(11) 0.0390(8) Uani 1 1 d . .
C31 C -0.1390(3) 0.2434(5) 0.13949(12) 0.0460(9) Uani 1 1 d . .
C18 C 0.2860(3) 0.3034(5) 0.39162(11) 0.0394(9) Uani 1 1 d . .
C24 C 0.1055(3) 0.2353(5) 0.39361(11) 0.0407(9) Uani 1 1 d . .
C25 C 0.1266(2) 0.2486(5) 0.34572(11) 0.0401(8) Uani 1 1 d . .
C28 C 0.0057(2) 0.2459(5) 0.21938(11) 0.0404(9) Uani 1 1 d . .
C19 C 0.2032(2) 0.2659(5) 0.42174(11) 0.0391(8) Uani 1 1 d . .
C10 C 0.4150(3) 0.5564(5) 0.23165(11) 0.0468(9) Uani 1 1 d . .
C14 C 0.4243(3) 0.4023(5) 0.09196(11) 0.0469(9) Uani 1 1 d . .
C8 C 0.5139(2) 0.4826(5) 0.30907(11) 0.0378(8) Uani 1 1 d . .
C27 C 0.0888(3) 0.2417(5) 0.26082(12) 0.0472(9) Uani 1 1 d . .
C23 C 0.0116(3) 0.2002(5) 0.41313(12) 0.0483(10) Uani 1 1 d . .
H23 H -0.053794 0.178620 0.394762 0.058 Uiso 1 1 calc R U
C9 C 0.5127(2) 0.5367(5) 0.26521(11) 0.0431(9) Uani 1 1 d . .
H9 H 0.579005 0.563999 0.255219 0.052 Uiso 1 1 calc R U
C16 C 0.3269(3) 0.5068(5) 0.15219(12) 0.0485(10) Uani 1 1 d . .
H16 H 0.262135 0.544859 0.162022 0.058 Uiso 1 1 calc R U
C3 C 0.6389(3) 0.4080(5) 0.42587(11) 0.0487(10) Uani 1 1 d . .
H3 H 0.612746 0.377086 0.453269 0.058 Uiso 1 1 calc R U
C13 C 0.5181(3) 0.3933(5) 0.12230(12) 0.0489(10) Uani 1 1 d . .
H13 H 0.582663 0.354511 0.112413 0.059 Uiso 1 1 calc R U
C20 C 0.2092(3) 0.2615(5) 0.46919(11) 0.0489(10) Uani 1 1 d . .
H20 H 0.274589 0.280402 0.487747 0.059 Uiso 1 1 calc R U
C15 C 0.3286(3) 0.4583(5) 0.10697(12) 0.0508(10) Uani 1 1 d . .
H15 H 0.265261 0.463226 0.086440 0.061 Uiso 1 1 calc R U
C33 C 0.0409(3) 0.2677(5) 0.17707(12) 0.0464(9) Uani 1 1 d . .
H33 H 0.114595 0.283449 0.175469 0.056 Uiso 1 1 calc R U
C12 C 0.5150(3) 0.4427(5) 0.16764(11) 0.0468(9) Uani 1 1 d . .
H12 H 0.578411 0.437391 0.188119 0.056 Uiso 1 1 calc R U
C29 C -0.1048(3) 0.2236(5) 0.22124(12) 0.0476(9) Uani 1 1 d . .
H29 H -0.130401 0.209307 0.249537 0.057 Uiso 1 1 calc R U
C4 C 0.7483(3) 0.4402(5) 0.42451(12) 0.0514(10) Uani 1 1 d . .
H4 H 0.796675 0.429054 0.451276 0.062 Uiso 1 1 calc R U
C32 C -0.0296(3) 0.2669(5) 0.13718(12) 0.0488(10) Uani 1 1 d . .
H32 H -0.004102 0.282050 0.108892 0.059 Uiso 1 1 calc R U
C26 C 0.0569(3) 0.2316(5) 0.30695(11) 0.0463(9) Uani 1 1 d . .
H26 H -0.015948 0.212404 0.309753 0.056 Uiso 1 1 calc R U
C6 C 0.7181(3) 0.5061(5) 0.34300(11) 0.0466(9) Uani 1 1 d . .
H6 H 0.744577 0.537964 0.315742 0.056 Uiso 1 1 calc R U
C22 C 0.0174(3) 0.1980(5) 0.46035(12) 0.0533(10) Uani 1 1 d . .
H22 H -0.045070 0.175932 0.473922 0.064 Uiso 1 1 calc R U
C30 C -0.1771(3) 0.2225(5) 0.18113(12) 0.0505(10) Uani 1 1 d . .
H30 H -0.250886 0.207749 0.182475 0.061 Uiso 1 1 calc R U
C5 C 0.7861(3) 0.4885(5) 0.38393(12) 0.0540(10) Uani 1 1 d . .
H5 H 0.859885 0.510015 0.384038 0.065 Uiso 1 1 calc R U
C21 C 0.1146(3) 0.2279(5) 0.48810(12) 0.0544(10) Uani 1 1 d . .
H21 H 0.116183 0.225360 0.519918 0.065 Uiso 1 1 calc R U
C34 C -0.1812(3) 0.2458(6) 0.05756(11) 0.0659(12) Uani 1 1 d . .
H34A H -0.149928 0.364814 0.053470 0.099 Uiso 1 1 calc R U
H34B H -0.242043 0.227241 0.034420 0.099 Uiso 1 1 calc R U
H34C H -0.127954 0.151810 0.054882 0.099 Uiso 1 1 calc R U
C17 C 0.5118(3) 0.2918(6) 0.02925(12) 0.0774(13) Uani 1 1 d . .
H17A H 0.567152 0.384939 0.032870 0.116 Uiso 1 1 calc R U
H17B H 0.495147 0.261459 -0.002754 0.116 Uiso 1 1 calc R U
H17C H 0.537209 0.183552 0.046160 0.116 Uiso 1 1 calc R U

loop_
_atom_site_aniso_label
_atom_site_aniso_U_11
_atom_site_aniso_U_22
_atom_site_aniso_U_33
_atom_site_aniso_U_23
_atom_site_aniso_U_13
_atom_site_aniso_U_12
O4 0.0515(15) 0.098(2) 0.0380(15) 0.0001(15) -0.0007(13) -0.0058(15)
O2 0.0682(17) 0.084(2) 0.0351(15) -0.0088(14) 0.0048(13) 0.0018(15)
O3 0.0371(15) 0.120(3) 0.0487(16) -0.0036(16) 0.0056(12) -0.0094(16)
N3 0.0337(16) 0.062(2) 0.0325(17) 0.0019(15) 0.0079(13) -0.0043(14)
N1 0.0330(16) 0.052(2) 0.0374(17) 0.0041(14) 0.0049(13) -0.0034(14)
O1 0.0526(16) 0.105(2) 0.0495(16) 0.0017(16) 0.0172(13) 0.0187(16)
N2 0.0373(16) 0.054(2) 0.0365(18) 0.0033(15) 0.0042(13) -0.0026(14)
C11 0.040(2) 0.042(2) 0.038(2) 0.0054(17) 0.0089(17) -0.0050(17)
C7 0.037(2) 0.039(2) 0.044(2) -0.0050(18) 0.0060(17) 0.0001(17)
C2 0.039(2) 0.038(2) 0.040(2) -0.0054(18) 0.0041(17) -0.0015(16)
C1 0.0319(19) 0.044(2) 0.041(2) -0.0023(18) 0.0047(16) 0.0012(17)
C31 0.044(2) 0.052(3) 0.040(2) 0.000(2) 0.0000(18) 0.0003(19)
C18 0.040(2) 0.045(2) 0.033(2) 0.0024(17) 0.0051(17) 0.0030(17)
C24 0.040(2) 0.042(2) 0.040(2) 0.0031(18) 0.0081(17) 0.0010(17)
C25 0.0372(19) 0.043(2) 0.041(2) -0.0016(18) 0.0070(17) -0.0008(17)
C28 0.0337(19) 0.048(2) 0.039(2) -0.0062(18) 0.0037(16) -0.0050(17)
C19 0.0352(19) 0.044(2) 0.039(2) 0.0024(18) 0.0076(16) 0.0012(17)
C10 0.047(2) 0.056(3) 0.039(2) 0.003(2) 0.0129(18) -0.004(2)
C14 0.057(2) 0.049(3) 0.034(2) -0.0033(19) 0.0040(19) -0.0020(19)
C8 0.0348(19) 0.044(2) 0.035(2) -0.0028(17) 0.0063(16) 0.0000(17)
C27 0.037(2) 0.055(3) 0.050(2) -0.002(2) 0.0083(17) -0.0055(19)
C23 0.040(2) 0.055(3) 0.051(2) 0.0015(19) 0.0086(17) 0.0005(18)
C9 0.036(2) 0.056(3) 0.038(2) -0.0028(19) 0.0080(16) -0.0042(17)
C16 0.044(2) 0.052(3) 0.051(2) 0.004(2) 0.0092(18) -0.0009(18)
C3 0.048(2) 0.060(3) 0.036(2) -0.0010(19) 0.0004(17) 0.002(2)
C13 0.049(2) 0.053(3) 0.046(2) -0.001(2) 0.0115(18) 0.0057(19)
C20 0.044(2) 0.063(3) 0.039(2) 0.003(2) 0.0061(17) -0.004(2)
C15 0.049(2) 0.061(3) 0.041(2) 0.002(2) -0.0024(17) -0.001(2)
C33 0.0332(19) 0.054(3) 0.053(2) 0.001(2) 0.0098(18) -0.0019(18)
C12 0.042(2) 0.059(3) 0.039(2) 0.0047(19) 0.0039(17) 0.0006(19)
C29 0.044(2) 0.061(3) 0.040(2) -0.002(2) 0.0118(17) -0.0089(19)
C4 0.040(2) 0.057(3) 0.054(2) 0.001(2) -0.0053(18) -0.0034(19)
C32 0.045(2) 0.061(3) 0.042(2) 0.000(2) 0.0126(18) 0.003(2)
C26 0.0382(19) 0.059(3) 0.042(2) -0.001(2) 0.0081(17) -0.0059(19)
C6 0.039(2) 0.055(3) 0.045(2) 0.0021(19) 0.0042(18) -0.0026(18)
C22 0.049(2) 0.066(3) 0.049(3) 0.007(2) 0.020(2) 0.001(2)
C30 0.0326(19) 0.070(3) 0.049(2) -0.002(2) 0.0046(18) -0.0033(19)
C5 0.037(2) 0.063(3) 0.063(3) 0.006(2) 0.008(2) -0.0054(19)
C21 0.060(2) 0.068(3) 0.037(2) 0.002(2) 0.0108(19) -0.004(2)
C34 0.071(3) 0.087(3) 0.038(2) 0.002(2) -0.002(2) -0.005(2)
C17 0.091(3) 0.099(4) 0.044(2) -0.010(2) 0.018(2) 0.015(3)

loop_
_atom_type_symbol
_atom_type_description
_atom_type_scat_dispersion_real
_atom_type_scat_dispersion_imag
_atom_type_scat_source
C C 0.0033 0.0016 'International Tables Vol C Tables 4.2.6.8 and 6.1.1.4'
H H 0.0000 0.0000 'International Tables Vol C Tables 4.2.6.8 and 6.1.1.4'
N N 0.0061 0.0033 'International Tables Vol C Tables 4.2.6.8 and 6.1.1.4'
O O 0.0106 0.0060 'International Tables Vol C Tables 4.2.6.8 and 6.1.1.4'

loop_
_geom_angle_atom_site_label_1
_geom_angle_atom_site_label_2
_geom_angle_atom_site_label_3
_geom_angle
C31 O4 C34 118.2(3)
C14 O2 C17 117.7(3)
C18 N3 C25 112.7(3)
C18 N3 H1 123.7
C25 N3 H1 123.7
C18 N1 C1 118.9(3)
C1 N2 C8 107.6(3)
C12 C11 C16 118.0(3)
C12 C11 C10 123.1(3)
C16 C11 C10 118.9(3)
C6 C7 C2 121.4(3)
C6 C7 C8 132.3(3)
C2 C7 C8 106.3(3)
C3 C2 C7 120.8(3)
C3 C2 C1 133.8(3)
C7 C2 C1 105.4(3)
N2 C1 N1 126.3(3)
N2 C1 C2 112.3(3)
N1 C1 C2 121.4(3)
C30 C31 O4 115.5(3)
C30 C31 C32 120.6(3)
O4 C31 C32 123.9(3)
N1 C18 N3 127.9(3)
N1 C18 C19 125.7(3)
N3 C18 C19 106.4(3)
C23 C24 C19 120.0(3)
C23 C24 C25 132.0(3)
C19 C24 C25 107.9(3)
C26 C25 N3 125.4(3)
C26 C25 C24 129.0(3)
N3 C25 C24 105.5(3)
C33 C28 C29 118.5(3)
C33 C28 C27 118.0(3)
C29 C28 C27 123.5(3)
C20 C19 C24 121.5(3)
C20 C19 C18 131.1(3)
C24 C19 C18 107.4(3)
O1 C10 C9 120.5(3)
O1 C10 C11 121.0(3)
C9 C10 C11 118.6(3)
O2 C14 C13 124.6(3)
O2 C14 C15 115.2(3)
C13 C14 C15 120.2(3)
C9 C8 N2 124.8(3)
C9 C8 C7 126.9(3)
N2 C8 C7 108.4(3)
O3 C27 C26 120.1(3)
O3 C27 C28 118.9(3)
C26 C27 C28 120.9(3)
C22 C23 C24 118.4(3)
C22 C23 H23 120.8
C24 C23 H23 120.8
C8 C9 C10 125.3(3)
C8 C9 H9 117.4
C10 C9 H9 117.4
C15 C16 C11 120.8(3)
C15 C16 H16 119.6
C11 C16 H16 119.6
C2 C3 C4 118.0(3)
C2 C3 H3 121.0
C4 C3 H3 121.0
C14 C13 C12 119.0(3)
C14 C13 H13 120.5
C12 C13 H13 120.5
C19 C20 C21 117.7(3)
C19 C20 H20 121.1
C21 C20 H20 121.1
C16 C15 C14 120.1(3)
C16 C15 H15 120.0
C14 C15 H15 120.0
C32 C33 C28 121.8(3)
C32 C33 H33 119.1
C28 C33 H33 119.1
C11 C12 C13 121.9(3)
C11 C12 H12 119.0
C13 C12 H12 119.0
C30 C29 C28 120.4(3)
C30 C29 H29 119.8
C28 C29 H29 119.8
C5 C4 C3 120.7(3)
C5 C4 H4 119.7
C3 C4 H4 119.7
C33 C32 C31 119.2(3)
C33 C32 H32 120.4
C31 C32 H32 120.4
C25 C26 C27 123.8(3)
C25 C26 H26 118.1
C27 C26 H26 118.1
C5 C6 C7 116.9(3)
C5 C6 H6 121.6
C7 C6 H6 121.6
C23 C22 C21 121.3(3)
C23 C22 H22 119.3
C21 C22 H22 119.3
C31 C30 C29 119.6(3)
C31 C30 H30 120.2
C29 C30 H30 120.2
C4 C5 C6 122.3(3)
C4 C5 H5 118.9
C6 C5 H5 118.9
C20 C21 C22 121.0(3)
C20 C21 H21 119.5
C22 C21 H21 119.5
O4 C34 H34A 109.5
O4 C34 H34B 109.5
H34A C34 H34B 109.5
O4 C34 H34C 109.5
H34A C34 H34C 109.5
H34B C34 H34C 109.5
O2 C17 H17A 109.5
O2 C17 H17B 109.5
H17A C17 H17B 109.5
O2 C17 H17C 109.5
H17A C17 H17C 109.5
H17B C17 H17C 109.5

loop_
_geom_bond_atom_site_label_1
_geom_bond_atom_site_label_2
_geom_bond_distance
O4 C31 1.372(4)
O4 C34 1.415(4)
O2 C14 1.366(4)
O2 C17 1.423(4)
O3 C27 1.234(4)
N3 C18 1.362(4)
N3 C25 1.385(4)
N3 H1 0.8600
N1 C18 1.309(4)
N1 C1 1.374(4)
O1 C10 1.225(4)
N2 C1 1.312(4)
N2 C8 1.408(4)
C11 C12 1.379(4)
C11 C16 1.389(4)
C11 C10 1.480(4)
C7 C6 1.386(4)
C7 C2 1.392(4)
C7 C8 1.472(4)
C2 C3 1.383(4)
C2 C1 1.466(4)
C31 C30 1.371(4)
C31 C32 1.381(4)
C18 C19 1.463(4)
C24 C23 1.387(4)
C24 C19 1.397(4)
C24 C25 1.462(4)
C25 C26 1.345(4)
C28 C33 1.374(4)
C28 C29 1.392(4)
C28 C27 1.493(4)
C19 C20 1.383(4)
C10 C9 1.470(4)
C14 C13 1.377(4)
C14 C15 1.380(4)
C8 C9 1.342(4)
C27 C26 1.457(4)
C23 C22 1.376(4)
C23 H23 0.9300
C9 H9 0.9300
C16 C15 1.373(4)
C16 H16 0.9300
C3 C4 1.386(4)
C3 H3 0.9300
C13 C12 1.381(4)
C13 H13 0.9300
C20 C21 1.383(4)
C20 H20 0.9300
C15 H15 0.9300
C33 C32 1.370(4)
C33 H33 0.9300
C12 H12 0.9300
C29 C30 1.386(4)
C29 H29 0.9300
C4 C5 1.377(4)
C4 H4 0.9300
C32 H32 0.9300
C26 H26 0.9300
C6 C5 1.383(4)
C6 H6 0.9300
C22 C21 1.386(4)
C22 H22 0.9300
C30 H30 0.9300
C5 H5 0.9300
C21 H21 0.9300
C34 H34A 0.9600
C34 H34B 0.9600
C34 H34C 0.9600
C17 H17A 0.9600
C17 H17B 0.9600
C17 H17C 0.9600

loop_
_geom_hbond_atom_site_label_D
_geom_hbond_atom_site_label_H
_geom_hbond_atom_site_label_A
_geom_hbond_distance_DH
_geom_hbond_distance_HA
_geom_hbond_distance_DA
_geom_hbond_angle_DHA
_geom_hbond_site_symmetry_A
_geom_hbond_publ_flag
N3 H1 O3 0.86 2.16 2.705(3) 120.8 . yes
N3 H1 N2 0.86 2.10 2.642(3) 120.3 . yes
C30 H30 O1 0.93 2.58 3.193(4) 123.6 2_545 yes
